data_7132482
loop_
_publ_author_name
'Jana, Manish'
'Quiroz, Manuel'
'Darensbourg, Marcetta Y.'

_publ_section_title
;
 A single carbon atom controls the geometry and reactivity of
 Co<sup>II</sup>(N<sub>2</sub>S<sub>2</sub>) complexes.
;
_journal_issue 9
_journal_name_full 'Chemical communications (Cambridge, England)'
_journal_page_first 1128
_journal_page_last 1131
_journal_paper_doi 10.1039/d3cc05394f
_journal_volume 60
_journal_year 2024
_chemical_formula_moiety 'C21 H28 Co N2 S2'
_chemical_formula_sum 'C21 H28 Co N2 S2'
_chemical_formula_weight 431.50
_chemical_name_systematic Co_dadtBz
_chemical_properties_physical Air-sensitive,Moisture-sensitive,Oxygen-sensitive
_space_group_crystal_system orthorhombic
_space_group_IT_number 61
_space_group_name_Hall '-P 2ac 2ab'
_space_group_name_H-M_alt 'P b c a'
_atom_sites_solution_hydrogens geom
_atom_sites_solution_primary dual
_audit_creation_date 2023-04-25
_audit_creation_method
;
Olex2 1.2
(compiled 2018.05.29 svn.r3508 for OlexSys, GUI svn.r5506)
;
_audit_update_record
;
2023-04-25 deposited with the CCDC.	2023-12-15 downloaded from the CCDC.
;
_cell_angle_alpha 90
_cell_angle_beta 90
_cell_angle_gamma 90
_cell_formula_units_Z 8
_cell_length_a 15.9232(10)
_cell_length_b 15.0712(11)
_cell_length_c 16.8379(11)
_cell_measurement_reflns_used 9856
_cell_measurement_temperature 110.00
_cell_measurement_theta_max 25.090
_cell_measurement_theta_min 2.219
_cell_volume 4040.8(5)
_computing_cell_refinement 'SAINT V8.40B (?, 2016)'
_computing_data_reduction 'SAINT V8.40B (?, 2016)'
_computing_molecular_graphics 'Olex2 (Dolomanov et al., 2009)'
_computing_publication_material 'Olex2 (Dolomanov et al., 2009)'
_computing_structure_refinement 'XL (Sheldrick, 2008)'
_computing_structure_solution 'ShelXT (Sheldrick, 2015)'
_diffrn_ambient_temperature 110.0
_diffrn_detector_area_resol_mean 8
_diffrn_measured_fraction_theta_full 0.997
_diffrn_measured_fraction_theta_max 0.997
_diffrn_measurement_device_type "'Bruker APEX-3 C"
_diffrn_measurement_method '\w and \f scans'
_diffrn_radiation_monochromator graphite
_diffrn_radiation_type MoK\a
_diffrn_radiation_wavelength 0.71073
_diffrn_reflns_av_R_equivalents 0.0780
_diffrn_reflns_av_unetI/netI 0.0238
_diffrn_reflns_Laue_measured_fraction_full 0.997
_diffrn_reflns_Laue_measured_fraction_max 0.997
_diffrn_reflns_limit_h_max 19
_diffrn_reflns_limit_h_min -18
_diffrn_reflns_limit_k_max 18
_diffrn_reflns_limit_k_min -18
_diffrn_reflns_limit_l_max 20
_diffrn_reflns_limit_l_min -20
_diffrn_reflns_number 80281
_diffrn_reflns_point_group_measured_fraction_full 0.997
_diffrn_reflns_point_group_measured_fraction_max 0.997
_diffrn_reflns_theta_full 25.203
_diffrn_reflns_theta_max 25.203
_diffrn_reflns_theta_min 2.558
_diffrn_source 'sealed tube'
_exptl_absorpt_coefficient_mu 1.064
_exptl_absorpt_correction_T_max 0.7452
_exptl_absorpt_correction_T_min 0.6901
_exptl_absorpt_correction_type multi-scan
_exptl_absorpt_process_details
'SADABS-2016/2 (Bruker,2016/2) was used for absorption correction. wR2(int) was 0.0902 before and 0.0677 after correction. The Ratio of minimum to maximum transmission is 0.9261. The \l/2 correction factor is Not present.'
_exptl_crystal_colour 'metallic bluish blue'
_exptl_crystal_colour_lustre metallic
_exptl_crystal_colour_modifier bluish
_exptl_crystal_colour_primary blue
_exptl_crystal_density_diffrn 1.419
_exptl_crystal_description plate
_exptl_crystal_F_000 1816
_exptl_crystal_recrystallization_method 'Re-crystallisation from solvent: Dcm Hexane'
_exptl_crystal_size_max 0.5
_exptl_crystal_size_mid 0.5
_exptl_crystal_size_min 0.3
_refine_diff_density_max 0.385
_refine_diff_density_min -0.344
_refine_diff_density_rms 0.070
_refine_ls_extinction_method none
_refine_ls_goodness_of_fit_ref 1.161
_refine_ls_hydrogen_treatment constr
_refine_ls_matrix_type full
_refine_ls_number_parameters 235
_refine_ls_number_reflns 3627
_refine_ls_number_restraints 0
_refine_ls_restrained_S_all 1.161
_refine_ls_R_factor_all 0.0486
_refine_ls_R_factor_gt 0.0291
_refine_ls_shift/su_max 0.002
_refine_ls_shift/su_mean 0.000
_refine_ls_structure_factor_coef Fsqd
_refine_ls_weighting_details 'w=1/[\s^2^(Fo^2^)+(0.0199P)^2^+5.2762P] where P=(Fo^2^+2Fc^2^)/3'
_refine_ls_weighting_scheme calc
_refine_ls_wR_factor_gt 0.0619
_refine_ls_wR_factor_ref 0.0741
_reflns_Friedel_coverage 0.000
_reflns_number_gt 2886
_reflns_number_total 3627
_reflns_threshold_expression 'I > 2\s(I)'
_cod_data_source_file d3cc05394f2.cif
_cod_data_source_block mj_co_dimer_dadt_0ma
_cod_depositor_comments 'Adding full bibliography for 7132482--7132485.cif.'
_cod_database_code 7132482
_shelx_shelxl_version_number 2016/6
_shelx_space_group_comment
;
The symmetry employed for this shelxl refinement is uniquely defined
by the following loop, which should always be used as a source of
symmetry information in preference to the above space-group names.
They are only intended as comments.
;
_shelx_estimated_absorpt_t_max 0.741
_shelx_estimated_absorpt_t_min 0.618
_olex2_refinement_description
;
1. Fixed Uiso
 At 1.2 times of:
  All C(H) groups, All C(H,H) groups
2.a Secondary CH2 refined with riding coordinates:
 C13(H13A,H13B), C20(H20A,H20B), C10(H10A,H10B), C21(H21A,H21B), C3(H3A,H3B),
 C12(H12A,H12B), C2(H2A,H2B), C11(H11A,H11B), C1(H1A,H1B)
2.b Aromatic/amide H refined with riding coordinates:
 C17(H17), C19(H19), C18(H18), C15(H15), C16(H16), C5(H5), C6(H6), C9(H9),
 C7(H7), C8(H8)
;
_olex2_submission_special_instructions 'No special instructions were received'

loop_
_space_group_symop_operation_xyz
'x, y, z'
'-x+1/2, -y, z+1/2'
'-x, y+1/2, -z+1/2'
'x+1/2, -y+1/2, -z'
'-x, -y, -z'
'x-1/2, y, -z-1/2'
'x, -y-1/2, z-1/2'
'-x-1/2, y-1/2, z'

loop_
_atom_site_label
_atom_site_type_symbol
_atom_site_fract_x
_atom_site_fract_y
_atom_site_fract_z
_atom_site_U_iso_or_equiv
_atom_site_adp_type
_atom_site_occupancy
_atom_site_site_symmetry_order
_atom_site_calc_flag
_atom_site_refinement_flags_posn
_atom_site_refinement_flags_adp
_atom_site_refinement_flags_occupancy
_atom_site_disorder_assembly
_atom_site_disorder_group
Co1 Co 0.45946(2) 0.68647(2) 0.52828(2) 0.01327(10) Uani 1 1 d . . . . .
S1 S 0.59930(4) 0.67850(4) 0.54242(4) 0.01905(15) Uani 1 1 d . . . . .
S2 S 0.38669(4) 0.68254(4) 0.41379(4) 0.02078(15) Uani 1 1 d . . . . .
N2 N 0.39668(12) 0.80077(13) 0.56681(11) 0.0139(4) Uani 1 1 d . . . . .
N1 N 0.44028(12) 0.59428(13) 0.61973(12) 0.0146(4) Uani 1 1 d . . . . .
C14 C 0.41990(15) 0.96900(16) 0.56179(14) 0.0156(5) Uani 1 1 d . . . . .
C13 C 0.45306(14) 0.87653(15) 0.54443(14) 0.0153(5) Uani 1 1 d . . . . .
H13A H 0.464988 0.872403 0.486847 0.018 Uiso 1 1 calc R . . . .
H13B H 0.507080 0.869118 0.572781 0.018 Uiso 1 1 calc R . . . .
C17 C 0.36706(15) 1.14320(16) 0.59090(14) 0.0178(5) Uani 1 1 d . . . . .
H17 H 0.349138 1.202240 0.601088 0.021 Uiso 1 1 calc R . . . .
C20 C 0.31651(14) 0.80212(16) 0.52150(14) 0.0155(5) Uani 1 1 d . . . . .
H20A H 0.288929 0.860393 0.529020 0.019 Uiso 1 1 calc R . . . .
H20B H 0.278558 0.755928 0.542927 0.019 Uiso 1 1 calc R . . . .
C19 C 0.36573(15) 1.01234(16) 0.50933(14) 0.0164(5) Uani 1 1 d . . . . .
H19 H 0.346771 0.982428 0.463018 0.020 Uiso 1 1 calc R . . . .
C4 C 0.34904(15) 0.46769(16) 0.66984(14) 0.0169(5) Uani 1 1 d . . . . .
C18 C 0.33921(15) 1.09868(16) 0.52400(14) 0.0169(5) Uani 1 1 d . . . . .
H18 H 0.301925 1.127157 0.488071 0.020 Uiso 1 1 calc R . . . .
C15 C 0.44765(15) 1.01438(16) 0.62852(14) 0.0188(5) Uani 1 1 d . . . . .
H15 H 0.484896 0.986192 0.664659 0.023 Uiso 1 1 calc R . . . .
C10 C 0.42591(15) 0.64667(16) 0.69340(14) 0.0173(5) Uani 1 1 d . . . . .
H10A H 0.478480 0.678468 0.706643 0.021 Uiso 1 1 calc R . . . .
H10B H 0.414162 0.604857 0.737360 0.021 Uiso 1 1 calc R . . . .
C21 C 0.32955(16) 0.78599(17) 0.43309(14) 0.0193(5) Uani 1 1 d . . . . .
H21A H 0.361329 0.836308 0.410169 0.023 Uiso 1 1 calc R . . . .
H21B H 0.274211 0.783478 0.406397 0.023 Uiso 1 1 calc R . . . .
C3 C 0.36824(15) 0.53170(16) 0.60314(14) 0.0175(5) Uani 1 1 d . . . . .
H3A H 0.381401 0.497178 0.554693 0.021 Uiso 1 1 calc R . . . .
H3B H 0.317278 0.567227 0.592037 0.021 Uiso 1 1 calc R . . . .
C16 C 0.42125(16) 1.10093(17) 0.64280(15) 0.0202(6) Uani 1 1 d . . . . .
H16 H 0.440641 1.131333 0.688694 0.024 Uiso 1 1 calc R . . . .
C5 C 0.39418(16) 0.38857(16) 0.67713(15) 0.0200(6) Uani 1 1 d . . . . .
H5 H 0.434430 0.372778 0.637958 0.024 Uiso 1 1 calc R . . . .
C12 C 0.37879(16) 0.80354(16) 0.65386(14) 0.0183(5) Uani 1 1 d . . . . .
H12A H 0.332578 0.846160 0.663453 0.022 Uiso 1 1 calc R . . . .
H12B H 0.429195 0.826093 0.681728 0.022 Uiso 1 1 calc R . . . .
C2 C 0.52004(15) 0.54269(17) 0.62681(16) 0.0197(5) Uani 1 1 d . . . . .
H2A H 0.522527 0.498951 0.583007 0.024 Uiso 1 1 calc R . . . .
H2B H 0.519120 0.509255 0.677415 0.024 Uiso 1 1 calc R . . . .
C11 C 0.35460(16) 0.71431(16) 0.68973(14) 0.0187(5) Uani 1 1 d . . . . .
H11A H 0.308062 0.688799 0.658122 0.022 Uiso 1 1 calc R . . . .
H11B H 0.333330 0.724366 0.744238 0.022 Uiso 1 1 calc R . . . .
C1 C 0.59899(15) 0.59933(17) 0.62441(15) 0.0206(6) Uani 1 1 d . . . . .
H1A H 0.648544 0.560042 0.619484 0.025 Uiso 1 1 calc R . . . .
H1B H 0.604098 0.632142 0.675111 0.025 Uiso 1 1 calc R . . . .
C6 C 0.38026(17) 0.33319(17) 0.74142(16) 0.0242(6) Uani 1 1 d . . . . .
H6 H 0.411812 0.279978 0.746418 0.029 Uiso 1 1 calc R . . . .
C9 C 0.28808(16) 0.48727(17) 0.72631(16) 0.0235(6) Uani 1 1 d . . . . .
H9 H 0.255555 0.539796 0.721163 0.028 Uiso 1 1 calc R . . . .
C7 C 0.32090(18) 0.35437(18) 0.79857(16) 0.0272(6) Uani 1 1 d . . . . .
H7 H 0.312430 0.316622 0.843044 0.033 Uiso 1 1 calc R . . . .
C8 C 0.27430(18) 0.43087(18) 0.79010(17) 0.0293(7) Uani 1 1 d . . . . .
H8 H 0.232426 0.445067 0.828227 0.035 Uiso 1 1 calc R . . . .

loop_
_atom_site_aniso_label
_atom_site_aniso_U_11
_atom_site_aniso_U_22
_atom_site_aniso_U_33
_atom_site_aniso_U_23
_atom_site_aniso_U_13
_atom_site_aniso_U_12
Co1 0.01275(17) 0.01303(17) 0.01401(17) 0.00063(13) 0.00009(12) 0.00057(13)
S1 0.0130(3) 0.0214(3) 0.0227(3) 0.0048(3) 0.0002(2) 0.0003(2)
S2 0.0223(3) 0.0219(3) 0.0182(3) -0.0045(3) -0.0055(3) 0.0046(3)
N2 0.0141(10) 0.0128(11) 0.0148(10) 0.0005(8) 0.0001(8) -0.0026(8)
N1 0.0123(10) 0.0139(10) 0.0177(10) 0.0001(8) -0.0008(8) -0.0009(8)
C14 0.0125(12) 0.0149(13) 0.0193(13) 0.0013(10) 0.0024(10) -0.0014(10)
C13 0.0131(12) 0.0137(12) 0.0191(13) 0.0021(10) 0.0000(10) -0.0017(9)
C17 0.0182(13) 0.0149(13) 0.0203(13) -0.0017(10) 0.0055(10) -0.0013(10)
C20 0.0110(11) 0.0147(12) 0.0206(12) -0.0009(10) -0.0022(10) 0.0000(10)
C19 0.0157(12) 0.0179(13) 0.0157(12) 0.0008(10) 0.0010(10) -0.0022(10)
C4 0.0168(13) 0.0163(13) 0.0175(12) -0.0016(10) 0.0001(10) -0.0047(10)
C18 0.0137(12) 0.0165(13) 0.0205(13) 0.0047(10) -0.0001(10) 0.0003(10)
C15 0.0188(13) 0.0193(13) 0.0182(13) 0.0010(10) -0.0035(11) 0.0003(10)
C10 0.0186(13) 0.0177(13) 0.0155(12) 0.0014(10) -0.0015(10) -0.0026(10)
C21 0.0167(13) 0.0198(13) 0.0213(13) -0.0011(10) -0.0047(10) 0.0002(10)
C3 0.0180(13) 0.0142(12) 0.0203(13) 0.0015(10) -0.0018(10) -0.0027(10)
C16 0.0249(14) 0.0181(14) 0.0176(13) -0.0021(10) -0.0027(11) -0.0018(11)
C5 0.0228(14) 0.0170(13) 0.0201(13) -0.0012(10) 0.0035(11) -0.0008(11)
C12 0.0219(13) 0.0166(13) 0.0164(12) -0.0015(10) 0.0032(10) -0.0002(10)
C2 0.0187(13) 0.0173(13) 0.0232(13) 0.0057(11) -0.0001(11) 0.0035(11)
C11 0.0221(13) 0.0189(13) 0.0152(12) 0.0015(10) 0.0051(10) -0.0003(11)
C1 0.0158(13) 0.0224(14) 0.0234(14) 0.0063(11) -0.0015(11) 0.0022(11)
C6 0.0294(15) 0.0158(13) 0.0273(14) 0.0039(11) -0.0019(12) 0.0011(11)
C9 0.0201(14) 0.0166(13) 0.0337(16) 0.0008(11) 0.0062(12) -0.0003(11)
C7 0.0409(17) 0.0196(14) 0.0211(14) 0.0041(11) 0.0048(12) -0.0081(13)
C8 0.0360(17) 0.0214(15) 0.0306(15) -0.0016(12) 0.0170(13) -0.0049(13)

loop_
_atom_type_symbol
_atom_type_description
_atom_type_scat_dispersion_real
_atom_type_scat_dispersion_imag
_atom_type_scat_source
C C 0.0033 0.0016 'International Tables Vol C Tables 4.2.6.8 and 6.1.1.4'
H H 0.0000 0.0000 'International Tables Vol C Tables 4.2.6.8 and 6.1.1.4'
Co Co 0.3494 0.9721 'International Tables Vol C Tables 4.2.6.8 and 6.1.1.4'
N N 0.0061 0.0033 'International Tables Vol C Tables 4.2.6.8 and 6.1.1.4'
S S 0.1246 0.1234 'International Tables Vol C Tables 4.2.6.8 and 6.1.1.4'

loop_
_geom_angle_atom_site_label_1
_geom_angle_atom_site_label_2
_geom_angle_atom_site_label_3
_geom_angle
_geom_angle_site_symmetry_1
_geom_angle_site_symmetry_3
_geom_angle_publ_flag
S1 Co1 S2 126.93(3) . . ?
N2 Co1 S1 119.01(6) . . ?
N2 Co1 S2 92.36(6) . . ?
N2 Co1 N1 104.36(8) . . ?
N1 Co1 S1 91.79(6) . . ?
N1 Co1 S2 122.47(6) . . ?
C1 S1 Co1 96.47(8) . . ?
C21 S2 Co1 94.66(8) . . ?
C13 N2 Co1 105.22(14) . . ?
C20 N2 Co1 105.19(14) . . ?
C20 N2 C13 111.98(18) . . ?
C20 N2 C12 109.83(18) . . ?
C12 N2 Co1 114.70(14) . . ?
C12 N2 C13 109.83(18) . . ?
C10 N1 Co1 106.44(14) . . ?
C10 N1 C3 111.62(18) . . ?
C10 N1 C2 109.90(18) . . ?
C3 N1 Co1 112.86(14) . . ?
C2 N1 Co1 106.25(14) . . ?
C2 N1 C3 109.59(18) . . ?
C19 C14 C13 121.5(2) . . ?
C15 C14 C13 119.8(2) . . ?
C15 C14 C19 118.6(2) . . ?
N2 C13 C14 116.22(19) . . ?
N2 C13 H13A 108.2 . . ?
N2 C13 H13B 108.2 . . ?
C14 C13 H13A 108.2 . . ?
C14 C13 H13B 108.2 . . ?
H13A C13 H13B 107.4 . . ?
C18 C17 H17 120.3 . . ?
C16 C17 H17 120.3 . . ?
C16 C17 C18 119.4(2) . . ?
N2 C20 H20A 109.1 . . ?
N2 C20 H20B 109.1 . . ?
N2 C20 C21 112.47(19) . . ?
H20A C20 H20B 107.8 . . ?
C21 C20 H20A 109.1 . . ?
C21 C20 H20B 109.1 . . ?
C14 C19 H19 119.6 . . ?
C18 C19 C14 120.9(2) . . ?
C18 C19 H19 119.6 . . ?
C5 C4 C3 120.4(2) . . ?
C9 C4 C3 120.9(2) . . ?
C9 C4 C5 118.7(2) . . ?
C17 C18 C19 120.1(2) . . ?
C17 C18 H18 120.0 . . ?
C19 C18 H18 120.0 . . ?
C14 C15 H15 119.8 . . ?
C14 C15 C16 120.4(2) . . ?
C16 C15 H15 119.8 . . ?
N1 C10 H10A 108.3 . . ?
N1 C10 H10B 108.3 . . ?
N1 C10 C11 115.77(19) . . ?
H10A C10 H10B 107.4 . . ?
C11 C10 H10A 108.3 . . ?
C11 C10 H10B 108.3 . . ?
S2 C21 H21A 109.2 . . ?
S2 C21 H21B 109.2 . . ?
C20 C21 S2 112.13(17) . . ?
C20 C21 H21A 109.2 . . ?
C20 C21 H21B 109.2 . . ?
H21A C21 H21B 107.9 . . ?
N1 C3 C4 114.49(19) . . ?
N1 C3 H3A 108.6 . . ?
N1 C3 H3B 108.6 . . ?
C4 C3 H3A 108.6 . . ?
C4 C3 H3B 108.6 . . ?
H3A C3 H3B 107.6 . . ?
C17 C16 C15 120.7(2) . . ?
C17 C16 H16 119.6 . . ?
C15 C16 H16 119.6 . . ?
C4 C5 H5 120.0 . . ?
C6 C5 C4 120.0(2) . . ?
C6 C5 H5 120.0 . . ?
N2 C12 H12A 108.7 . . ?
N2 C12 H12B 108.7 . . ?
N2 C12 C11 114.4(2) . . ?
H12A C12 H12B 107.6 . . ?
C11 C12 H12A 108.7 . . ?
C11 C12 H12B 108.7 . . ?
N1 C2 H2A 108.7 . . ?
N1 C2 H2B 108.7 . . ?
N1 C2 C1 114.1(2) . . ?
H2A C2 H2B 107.6 . . ?
C1 C2 H2A 108.7 . . ?
C1 C2 H2B 108.7 . . ?
C10 C11 H11A 108.6 . . ?
C10 C11 H11B 108.6 . . ?
C12 C11 C10 114.7(2) . . ?
C12 C11 H11A 108.6 . . ?
C12 C11 H11B 108.6 . . ?
H11A C11 H11B 107.6 . . ?
S1 C1 H1A 109.0 . . ?
S1 C1 H1B 109.0 . . ?
C2 C1 S1 112.93(17) . . ?
C2 C1 H1A 109.0 . . ?
C2 C1 H1B 109.0 . . ?
H1A C1 H1B 107.8 . . ?
C5 C6 H6 119.6 . . ?
C5 C6 C7 120.9(2) . . ?
C7 C6 H6 119.6 . . ?
C4 C9 H9 119.7 . . ?
C8 C9 C4 120.7(2) . . ?
C8 C9 H9 119.7 . . ?
C6 C7 H7 120.4 . . ?
C8 C7 C6 119.2(2) . . ?
C8 C7 H7 120.4 . . ?
C9 C8 H8 119.8 . . ?
C7 C8 C9 120.5(3) . . ?
C7 C8 H8 119.8 . . ?

loop_
_geom_bond_atom_site_label_1
_geom_bond_atom_site_label_2
_geom_bond_distance
_geom_bond_site_symmetry_2
_geom_bond_publ_flag
Co1 S1 2.2426(7) . ?
Co1 S2 2.2501(7) . ?
Co1 N2 2.095(2) . ?
Co1 N1 2.096(2) . ?
S1 C1 1.825(2) . ?
S2 C21 1.834(3) . ?
N2 C13 1.501(3) . ?
N2 C20 1.487(3) . ?
N2 C12 1.494(3) . ?
N1 C10 1.488(3) . ?
N1 C3 1.511(3) . ?
N1 C2 1.494(3) . ?
C14 C13 1.519(3) . ?
C14 C19 1.397(3) . ?
C14 C15 1.388(3) . ?
C13 H13A 0.9900 . ?
C13 H13B 0.9900 . ?
C17 H17 0.9500 . ?
C17 C18 1.384(3) . ?
C17 C16 1.383(3) . ?
C20 H20A 0.9900 . ?
C20 H20B 0.9900 . ?
C20 C21 1.523(3) . ?
C19 H19 0.9500 . ?
C19 C18 1.390(3) . ?
C4 C3 1.512(3) . ?
C4 C5 1.398(4) . ?
C4 C9 1.390(3) . ?
C18 H18 0.9500 . ?
C15 H15 0.9500 . ?
C15 C16 1.391(3) . ?
C10 H10A 0.9900 . ?
C10 H10B 0.9900 . ?
C10 C11 1.527(3) . ?
C21 H21A 0.9900 . ?
C21 H21B 0.9900 . ?
C3 H3A 0.9900 . ?
C3 H3B 0.9900 . ?
C16 H16 0.9500 . ?
C5 H5 0.9500 . ?
C5 C6 1.385(4) . ?
C12 H12A 0.9900 . ?
C12 H12B 0.9900 . ?
C12 C11 1.524(3) . ?
C2 H2A 0.9900 . ?
C2 H2B 0.9900 . ?
C2 C1 1.520(3) . ?
C11 H11A 0.9900 . ?
C11 H11B 0.9900 . ?
C1 H1A 0.9900 . ?
C1 H1B 0.9900 . ?
C6 H6 0.9500 . ?
C6 C7 1.386(4) . ?
C9 H9 0.9500 . ?
C9 C8 1.387(4) . ?
C7 H7 0.9500 . ?
C7 C8 1.378(4) . ?
C8 H8 0.9500 . ?

loop_
_geom_torsion_atom_site_label_1
_geom_torsion_atom_site_label_2
_geom_torsion_atom_site_label_3
_geom_torsion_atom_site_label_4
_geom_torsion
_geom_torsion_site_symmetry_1
_geom_torsion_site_symmetry_2
_geom_torsion_site_symmetry_3
_geom_torsion_site_symmetry_4
_geom_torsion_publ_flag
Co1 S1 C1 C2 24.59(19) . . . . ?
Co1 S2 C21 C20 -29.67(17) . . . . ?
Co1 N2 C13 C14 176.74(16) . . . . ?
Co1 N2 C20 C21 -47.8(2) . . . . ?
Co1 N2 C12 C11 -37.7(2) . . . . ?
Co1 N1 C10 C11 55.7(2) . . . . ?
Co1 N1 C3 C4 -176.53(16) . . . . ?
Co1 N1 C2 C1 44.4(2) . . . . ?
N2 C20 C21 S2 55.0(2) . . . . ?
N2 C12 C11 C10 69.3(3) . . . . ?
N1 C10 C11 C12 -84.2(3) . . . . ?
N1 C2 C1 S1 -48.4(3) . . . . ?
C14 C19 C18 C17 0.6(4) . . . . ?
C14 C15 C16 C17 0.0(4) . . . . ?
C13 N2 C20 C21 66.0(2) . . . . ?
C13 N2 C12 C11 -155.9(2) . . . . ?
C13 C14 C19 C18 -176.7(2) . . . . ?
C13 C14 C15 C16 176.5(2) . . . . ?
C20 N2 C13 C14 63.0(3) . . . . ?
C20 N2 C12 C11 80.5(2) . . . . ?
C19 C14 C13 N2 -83.6(3) . . . . ?
C19 C14 C15 C16 0.5(4) . . . . ?
C4 C5 C6 C7 1.0(4) . . . . ?
C4 C9 C8 C7 0.0(4) . . . . ?
C18 C17 C16 C15 -0.2(4) . . . . ?
C15 C14 C13 N2 100.6(3) . . . . ?
C15 C14 C19 C18 -0.8(3) . . . . ?
C10 N1 C3 C4 -56.7(3) . . . . ?
C10 N1 C2 C1 -70.4(3) . . . . ?
C3 N1 C10 C11 -67.9(3) . . . . ?
C3 N1 C2 C1 166.6(2) . . . . ?
C3 C4 C5 C6 175.6(2) . . . . ?
C3 C4 C9 C8 -176.0(2) . . . . ?
C16 C17 C18 C19 -0.1(4) . . . . ?
C5 C4 C3 N1 -83.9(3) . . . . ?
C5 C4 C9 C8 2.1(4) . . . . ?
C5 C6 C7 C8 1.2(4) . . . . ?
C12 N2 C13 C14 -59.3(3) . . . . ?
C12 N2 C20 C21 -171.70(19) . . . . ?
C2 N1 C10 C11 170.3(2) . . . . ?
C2 N1 C3 C4 65.3(3) . . . . ?
C6 C7 C8 C9 -1.7(4) . . . . ?
C9 C4 C3 N1 94.3(3) . . . . ?
C9 C4 C5 C6 -2.6(4) . . . . ?
